data_7102431
loop_
_publ_author_name
'Pickering, Alexandra L'
'Seeber, Georg'
'Long, De-Liang'
'Cronin, Leroy'

_publ_section_title
;
 Polymeric silver(I) coordination tubes.
;
_journal_issue 2
_journal_name_full 'Chemical communications (Cambridge, England)'
_journal_page_first 136
_journal_page_last 137
_journal_paper_doi 10.1039/b312876h
_journal_year 2004
_chemical_formula_moiety '(C6 H15 N3 Ag +), (C F3 O3 S -)'
_chemical_formula_sum 'C7 H15 Ag F3 N3 O3 S'
_chemical_formula_weight 386.15
_chemical_name_systematic
;
?
;
_space_group_IT_number 4
_symmetry_cell_setting monoclinic
_symmetry_space_group_name_Hall 'P 2yb'
_symmetry_space_group_name_H-M 'P 1 21 1'
_atom_sites_solution_hydrogens geom
_atom_sites_solution_primary direct
_atom_sites_solution_secondary difmap
_audit_creation_method SHELXL-97
_cell_angle_alpha 90.00
_cell_angle_beta 106.313(2)
_cell_angle_gamma 90.00
_cell_formula_units_Z 4
_cell_length_a 12.4287(5)
_cell_length_b 8.1038(4)
_cell_length_c 13.0208(6)
_cell_measurement_reflns_used 13875
_cell_measurement_temperature 150(2)
_cell_measurement_theta_max 27.5
_cell_measurement_theta_min 1.5
_cell_volume 1258.65(10)
_computing_cell_refinement 'HKL Skalepack (Otwinowski&Minor 1997)'
_computing_data_collection 'Collect (Nonius BV, 1997-2000)'
_computing_data_reduction 'HKL Denzo and Skalepack (Otwinowski&Minor 1997)'
_computing_molecular_graphics 'Ortep3 for Windows (Farrugia, 1997)'
_computing_publication_material 'WinGX publication routines (Farrugia, 1999)'
_computing_structure_refinement 'SHELXL-97 (Sheldrick, 1997)'
_computing_structure_solution 'SHELXS-97 (Sheldrick, 1997)'
_diffrn_ambient_temperature 150(2)
_diffrn_measured_fraction_theta_full 0.995
_diffrn_measured_fraction_theta_max 0.995
_diffrn_measurement_device_type 'Nonius Kappa-CCD'
_diffrn_measurement_method \w
_diffrn_radiation_monochromator graphite
_diffrn_radiation_source 'fine-focus sealed tube'
_diffrn_radiation_type MoK\a
_diffrn_radiation_wavelength 0.71073
_diffrn_reflns_av_R_equivalents 0.0674
_diffrn_reflns_av_sigmaI/netI 0.0485
_diffrn_reflns_limit_h_max 15
_diffrn_reflns_limit_h_min -16
_diffrn_reflns_limit_k_max 9
_diffrn_reflns_limit_k_min -10
_diffrn_reflns_limit_l_max 16
_diffrn_reflns_limit_l_min 0
_diffrn_reflns_number 12541
_diffrn_reflns_theta_full 27.50
_diffrn_reflns_theta_max 27.50
_diffrn_reflns_theta_min 1.63
_diffrn_standards_decay_% 0
_exptl_absorpt_coefficient_mu 1.809
_exptl_absorpt_correction_T_max 0.9150
_exptl_absorpt_correction_T_min 0.7136
_exptl_absorpt_correction_type empirical
_exptl_absorpt_process_details
;
Blessing, R. H. (1995) Acta Cryst. A51, 33-38
;
_exptl_crystal_colour colourless
_exptl_crystal_density_diffrn 2.038
_exptl_crystal_density_meas ?
_exptl_crystal_density_method 'not measured'
_exptl_crystal_description block
_exptl_crystal_F_000 768
_exptl_crystal_size_max 0.20
_exptl_crystal_size_mid 0.20
_exptl_crystal_size_min 0.05
_refine_diff_density_max 0.62
_refine_diff_density_min -0.43
_refine_diff_density_rms 0.10
_refine_ls_abs_structure_details 'Flack H D (1983), Acta Cryst. A39, 876-881'
_refine_ls_abs_structure_Flack 0.47(3)
_refine_ls_extinction_coef none
_refine_ls_extinction_method none
_refine_ls_goodness_of_fit_ref 1.040
_refine_ls_hydrogen_treatment mixed
_refine_ls_matrix_type full
_refine_ls_number_parameters 338
_refine_ls_number_reflns 5436
_refine_ls_number_restraints 5
_refine_ls_restrained_S_all 1.039
_refine_ls_R_factor_all 0.050
_refine_ls_R_factor_gt 0.036
_refine_ls_shift/su_max 0.001
_refine_ls_shift/su_mean 0.000
_refine_ls_structure_factor_coef Fsqd
_refine_ls_weighting_details 'calc w=1/[\s^2^(Fo^2^)+(0.0053P)^2^+3.9214P] where P=(Fo^2^+2Fc^2^)/3'
_refine_ls_weighting_scheme calc
_refine_ls_wR_factor_gt 0.070
_refine_ls_wR_factor_ref 0.075
_reflns_number_gt 4910
_reflns_number_total 5436
_reflns_threshold_expression >2sigma(I)
_cod_data_source_file b312876h.txt
_cod_data_source_block GS326
_cod_depositor_comments
;
The following automatic conversions were performed:
'_symmetry_cell_setting' value 'Monoclinic' changed to 'monoclinic'
according to '/home/saulius/struct/CIF-dictionaries/cif_core.dic'
dictionary named 'cif_core.dic' version 2.4.1 from
2010-06-29.

'_exptl_absorpt_correction_type' value 'Empirical' changed to
'empirical' according to
'/home/saulius/struct/CIF-dictionaries/cif_core.dic' dictionary named
'cif_core.dic' version 2.4.1 from 2010-06-29.

Automatic conversion script
Id: cif_fix_enum 1527 2010-12-29 10:47:43Z saulius 

The following automatic conversions were performed:

'_exptl_crystal_density_meas' value 'none' was changed to '?' - the
value is perceived as not measured.

Automatic conversion script
Id: cif_fix_values 3008 2015-01-20 13:52:24Z robertas 
;
_cod_original_sg_symbol_H-M P21
_cod_database_code 7102431

loop_
_symmetry_equiv_pos_as_xyz
'x, y, z'
'-x, y+1/2, -z'

loop_
_atom_site_label
_atom_site_type_symbol
_atom_site_fract_x
_atom_site_fract_y
_atom_site_fract_z
_atom_site_U_iso_or_equiv
_atom_site_adp_type
_atom_site_occupancy
_atom_site_symmetry_multiplicity
_atom_site_calc_flag
_atom_site_refinement_flags
C1 C 0.1831(5) 1.0217(7) 0.8907(5) 0.0240(13) Uani 1 1 d .
H1 H 0.1650 1.0244 0.8109 0.029 Uiso 1 1 calc R
C2 C 0.2840(5) 0.9083(6) 0.9326(5) 0.0233(12) Uani 1 1 d .
H2A H 0.3047 0.9060 1.0118 0.028 Uiso 1 1 calc R
H2B H 0.3487 0.9526 0.9110 0.028 Uiso 1 1 calc R
C3 C 0.2589(5) 0.7324(6) 0.8894(5) 0.0228(12) Uani 1 1 d .
H3 H 0.2478 0.7367 0.8104 0.027 Uiso 1 1 calc R
C4 C 0.1519(5) 0.6637(7) 0.9078(5) 0.0274(14) Uani 1 1 d .
H4A H 0.1668 0.6359 0.9846 0.033 Uiso 1 1 calc R
H4B H 0.1324 0.5599 0.8667 0.033 Uiso 1 1 calc R
C5 C 0.0507(5) 0.7793(7) 0.8763(4) 0.0266(12) Uani 1 1 d .
H5 H -0.0085 0.7353 0.9076 0.032 Uiso 1 1 calc R
C6 C 0.0815(5) 0.9528(7) 0.9197(5) 0.0276(12) Uani 1 1 d .
H6A H 0.0168 1.0269 0.8909 0.033 Uiso 1 1 calc R
H6B H 0.0974 0.9509 0.9986 0.033 Uiso 1 1 calc R
C7 C 0.2573(5) 0.1257(6) 0.6220(4) 0.0192(11) Uani 1 1 d .
H7 H 0.2710 0.1264 0.7015 0.023 Uiso 1 1 calc R
C8 C 0.1610(5) 0.2433(6) 0.5730(4) 0.0225(12) Uani 1 1 d .
H8A H 0.1466 0.2437 0.4943 0.027 Uiso 1 1 calc R
H8B H 0.0923 0.2032 0.5893 0.027 Uiso 1 1 calc R
C9 C 0.1856(5) 0.4185(6) 0.6149(4) 0.0224(12) Uani 1 1 d .
H9 H 0.1936 0.4167 0.6935 0.027 Uiso 1 1 calc R
C10 C 0.2961(5) 0.4810(7) 0.5992(5) 0.0243(13) Uani 1 1 d .
H10A H 0.3153 0.5870 0.6379 0.029 Uiso 1 1 calc R
H10B H 0.2846 0.5036 0.5222 0.029 Uiso 1 1 calc R
C11 C 0.3961(4) 0.3631(7) 0.6375(4) 0.0265(11) Uani 1 1 d .
H11 H 0.4575 0.4019 0.6075 0.032 Uiso 1 1 calc R
C12 C 0.3635(5) 0.1873(7) 0.5968(5) 0.0258(13) Uani 1 1 d .
H12A H 0.3515 0.1846 0.5184 0.031 Uiso 1 1 calc R
H12B H 0.4262 0.1117 0.6298 0.031 Uiso 1 1 calc R
N2 N 0.3525(4) 0.6165(5) 0.9352(4) 0.0254(10) Uani 1 1 d .
H2C H 0.3642 0.6134 1.0081 0.031 Uiso 1 1 calc R
H2D H 0.4164 0.6590 0.9228 0.031 Uiso 1 1 calc R
N3 N 0.0033(4) 0.7858(6) 0.7567(3) 0.0289(10) Uani 1 1 d .
H3A H -0.0460 0.8730 0.7424 0.035 Uiso 1 1 calc R
H3B H -0.0390 0.6918 0.7374 0.035 Uiso 1 1 calc R
N5 N 0.0971(4) 0.5380(5) 0.5653(3) 0.0228(9) Uani 1 1 d .
H5A H 0.0294 0.4927 0.5661 0.027 Uiso 1 1 calc R
H5B H 0.0960 0.5499 0.4948 0.027 Uiso 1 1 calc R
N6 N 0.4398(3) 0.3626(6) 0.7572(3) 0.0289(10) Uani 1 1 d .
H6C H 0.4805 0.4583 0.7755 0.035 Uiso 1 1 calc R
H6D H 0.4905 0.2772 0.7745 0.035 Uiso 1 1 calc R
N1 N 0.2116(4) 1.1919(5) 0.9307(4) 0.0241(10) Uani 1 1 d D
H1A H 0.240(4) 1.185(7) 1.0016(17) 0.029 Uiso 1 1 d D
H1B H 0.149(3) 1.250(6) 0.922(4) 0.029 Uiso 1 1 d D
N4 N 0.2282(4) -0.0446(5) 0.5831(4) 0.0240(10) Uani 1 1 d D
H4C H 0.295(3) -0.097(6) 0.600(4) 0.029 Uiso 1 1 d D
H4D H 0.209(5) -0.046(7) 0.5112(16) 0.029 Uiso 1 1 d D
S1 S 0.54194(10) 0.84263(19) 0.79875(9) 0.0265(3) Uani 1 1 d .
C20 C 0.6261(7) 0.8051(9) 0.7102(6) 0.0583(19) Uani 1 1 d .
O1 O 0.4292(3) 0.8142(6) 0.7331(3) 0.0462(10) Uani 1 1 d .
O2 O 0.5798(4) 0.7198(6) 0.8801(4) 0.0457(12) Uani 1 1 d .
O3 O 0.5646(4) 1.0118(6) 0.8319(3) 0.0385(11) Uani 1 1 d .
F1 F 0.6077(5) 0.9187(6) 0.6322(4) 0.0832(18) Uani 1 1 d .
F2 F 0.6027(5) 0.6564(5) 0.6628(4) 0.0820(17) Uani 1 1 d .
F3 F 0.7346(4) 0.8083(7) 0.7604(5) 0.0960(18) Uani 1 1 d .
Ag1 Ag 0.33024(3) 0.34194(4) 0.87046(3) 0.02751(10) Uani 1 1 d .
S2 S -0.09392(10) 0.30919(18) 0.72189(9) 0.0251(3) Uani 1 1 d .
C30 C -0.2310(5) 0.2934(10) 0.7447(5) 0.0467(16) Uani 1 1 d .
O4 O -0.1050(4) 0.4502(6) 0.6525(4) 0.0401(12) Uani 1 1 d .
O5 O -0.0215(3) 0.3347(6) 0.8280(3) 0.0366(8) Uani 1 1 d .
O6 O -0.0818(5) 0.1553(6) 0.6728(4) 0.0469(14) Uani 1 1 d .
F4 F -0.2537(4) 0.4227(7) 0.7947(4) 0.0795(17) Uani 1 1 d .
F5 F -0.3104(3) 0.2779(7) 0.6522(3) 0.0739(15) Uani 1 1 d .
F6 F -0.2338(5) 0.1606(7) 0.8041(5) 0.0855(19) Uani 1 1 d .
Ag2 Ag 0.10854(3) 0.80839(4) 0.64267(3) 0.02676(10) Uani 1 1 d .

loop_
_atom_site_aniso_label
_atom_site_aniso_U_11
_atom_site_aniso_U_22
_atom_site_aniso_U_33
_atom_site_aniso_U_23
_atom_site_aniso_U_13
_atom_site_aniso_U_12
C1 0.029(3) 0.015(3) 0.028(3) 0.001(2) 0.007(2) -0.003(2)
C2 0.025(3) 0.016(2) 0.026(3) 0.001(2) 0.003(2) -0.003(2)
C3 0.028(3) 0.016(3) 0.024(3) -0.001(2) 0.007(2) -0.001(2)
C4 0.032(4) 0.021(3) 0.028(3) 0.004(2) 0.005(3) -0.001(2)
C5 0.028(3) 0.023(3) 0.030(3) 0.001(2) 0.010(2) -0.004(2)
C6 0.032(3) 0.023(3) 0.029(3) 0.001(2) 0.011(3) 0.000(2)
C7 0.027(3) 0.013(2) 0.017(3) -0.0028(19) 0.005(2) -0.003(2)
C8 0.026(3) 0.019(2) 0.024(3) -0.002(2) 0.010(2) -0.001(2)
C9 0.026(3) 0.018(2) 0.023(3) 0.001(2) 0.005(2) 0.000(2)
C10 0.026(3) 0.016(3) 0.031(3) -0.001(2) 0.010(3) -0.003(2)
C11 0.022(2) 0.022(3) 0.035(3) -0.001(2) 0.007(2) -0.005(2)
C12 0.028(3) 0.017(3) 0.033(3) 0.004(2) 0.010(3) 0.004(2)
N2 0.026(2) 0.024(2) 0.024(2) 0.0005(18) 0.0038(19) 0.0011(18)
N3 0.026(2) 0.023(2) 0.036(2) -0.008(2) 0.0045(18) -0.0058(19)
N5 0.025(2) 0.014(2) 0.026(2) 0.0022(17) 0.0037(18) 0.0004(17)
N6 0.024(2) 0.025(2) 0.033(2) -0.003(2) 0.0011(18) -0.003(2)
N1 0.028(3) 0.017(2) 0.026(2) -0.0019(18) 0.005(2) -0.0003(18)
N4 0.029(3) 0.018(2) 0.024(2) -0.0035(18) 0.005(2) 0.0015(18)
S1 0.0234(6) 0.0264(7) 0.0263(6) 0.0032(6) 0.0013(5) -0.0032(6)
C20 0.078(5) 0.035(4) 0.080(5) 0.007(4) 0.052(4) 0.010(4)
O1 0.033(2) 0.040(2) 0.050(2) 0.008(2) -0.0119(17) -0.011(2)
O2 0.038(3) 0.047(3) 0.044(3) 0.022(2) -0.001(2) -0.001(2)
O3 0.047(3) 0.031(2) 0.036(2) -0.0110(19) 0.009(2) -0.009(2)
F1 0.152(6) 0.050(3) 0.077(3) 0.014(2) 0.080(4) 0.011(3)
F2 0.141(5) 0.036(2) 0.088(4) -0.012(2) 0.064(4) 0.009(3)
F3 0.055(3) 0.070(3) 0.190(5) 0.021(4) 0.079(3) 0.013(3)
Ag1 0.0280(2) 0.02076(19) 0.02918(19) 0.00110(16) 0.00046(15) -0.00217(16)
S2 0.0250(6) 0.0256(6) 0.0235(5) -0.0011(6) 0.0048(4) -0.0030(6)
C30 0.033(3) 0.064(5) 0.043(3) -0.003(4) 0.010(3) -0.014(3)
O4 0.051(3) 0.034(2) 0.033(2) 0.0035(19) 0.007(2) -0.015(2)
O5 0.0324(19) 0.040(2) 0.0297(17) -0.001(2) -0.0035(14) -0.003(2)
O6 0.070(4) 0.038(3) 0.033(3) -0.005(2) 0.015(2) 0.014(3)
F4 0.058(3) 0.124(5) 0.061(3) -0.010(3) 0.025(3) 0.038(3)
F5 0.0291(19) 0.116(4) 0.066(2) -0.001(3) -0.0046(17) -0.018(2)
F6 0.084(4) 0.100(4) 0.073(4) 0.028(3) 0.022(3) -0.048(3)
Ag2 0.02789(19) 0.02096(19) 0.02722(19) 0.00097(17) 0.00082(15) -0.00159(16)

loop_
_atom_type_symbol
_atom_type_description
_atom_type_scat_dispersion_real
_atom_type_scat_dispersion_imag
_atom_type_scat_source
C C 0.0033 0.0016 'International Tables Vol C Tables 4.2.6.8 and 6.1.1.4'
H H 0.0000 0.0000 'International Tables Vol C Tables 4.2.6.8 and 6.1.1.4'
N N 0.0061 0.0033 'International Tables Vol C Tables 4.2.6.8 and 6.1.1.4'
O O 0.0106 0.0060 'International Tables Vol C Tables 4.2.6.8 and 6.1.1.4'
F F 0.0171 0.0103 'International Tables Vol C Tables 4.2.6.8 and 6.1.1.4'
Ag Ag -0.8971 1.1015 'International Tables Vol C Tables 4.2.6.8 and 6.1.1.4'
S S 0.1246 0.1234 'International Tables Vol C Tables 4.2.6.8 and 6.1.1.4'

loop_
_geom_angle_atom_site_label_1
_geom_angle_atom_site_label_2
_geom_angle_atom_site_label_3
_geom_angle
_geom_angle_site_symmetry_1
_geom_angle_site_symmetry_3
N1 C1 C6 112.8(5) . .
N1 C1 C2 110.1(4) . .
C6 C1 C2 110.2(5) . .
C1 C2 C3 111.5(4) . .
N2 C3 C4 109.1(5) . .
N2 C3 C2 112.7(4) . .
C4 C3 C2 112.3(5) . .
C3 C4 C5 115.0(5) . .
N3 C5 C6 109.6(4) . .
N3 C5 C4 110.6(4) . .
C6 C5 C4 111.3(5) . .
C1 C6 C5 112.8(5) . .
N4 C7 C8 110.6(4) . .
N4 C7 C12 112.0(5) . .
C8 C7 C12 109.2(4) . .
C9 C8 C7 112.3(4) . .
N5 C9 C8 114.0(4) . .
N5 C9 C10 108.2(4) . .
C8 C9 C10 111.0(5) . .
C9 C10 C11 115.2(5) . .
N6 C11 C12 109.9(4) . .
N6 C11 C10 111.3(5) . .
C12 C11 C10 110.7(4) . .
C7 C12 C11 112.9(5) . .
C3 N2 Ag1 116.9(3) . .
C5 N3 Ag2 123.9(3) . .
C9 N5 Ag2 117.9(3) . .
C11 N6 Ag1 124.4(3) . .
C1 N1 Ag1 120.2(4) . 1_565
C7 N4 Ag2 120.4(3) . 1_545
O2 S1 O1 112.9(3) . .
O2 S1 O3 116.3(3) . .
O1 S1 O3 113.9(3) . .
O2 S1 C20 103.2(3) . .
O1 S1 C20 103.7(3) . .
O3 S1 C20 104.8(3) . .
F3 C20 F1 107.0(6) . .
F3 C20 F2 107.6(6) . .
F1 C20 F2 107.3(6) . .
F3 C20 S1 112.2(6) . .
F1 C20 S1 111.5(5) . .
F2 C20 S1 111.0(5) . .
N1 Ag1 N6 147.92(17) 1_545 .
N1 Ag1 N2 114.35(17) 1_545 .
N6 Ag1 N2 97.47(17) . .
O6 S2 O5 116.1(3) . .
O6 S2 O4 114.6(3) . .
O5 S2 O4 114.4(3) . .
O6 S2 C30 103.5(4) . .
O5 S2 C30 102.5(2) . .
O4 S2 C30 103.3(3) . .
F4 C30 F5 108.5(6) . .
F4 C30 F6 108.3(6) . .
F5 C30 F6 108.4(6) . .
F4 C30 S2 111.7(5) . .
F5 C30 S2 110.5(4) . .
F6 C30 S2 109.3(5) . .
N4 Ag2 N3 148.32(16) 1_565 .
N4 Ag2 N5 108.14(16) 1_565 .
N3 Ag2 N5 103.08(16) . .

loop_
_geom_bond_atom_site_label_1
_geom_bond_atom_site_label_2
_geom_bond_distance
_geom_bond_site_symmetry_2
C1 N1 1.482(7) .
C1 C6 1.521(8) .
C1 C2 1.527(8) .
C2 C3 1.532(7) .
C3 N2 1.484(7) .
C3 C4 1.522(8) .
C4 C5 1.529(8) .
C5 N3 1.503(6) .
C5 C6 1.523(8) .
C7 N4 1.480(6) .
C7 C8 1.524(7) .
C7 C12 1.530(8) .
C8 C9 1.520(7) .
C9 N5 1.471(6) .
C9 C10 1.530(8) .
C10 C11 1.536(8) .
C11 N6 1.499(7) .
C11 C12 1.534(8) .
N2 Ag1 2.368(4) .
N3 Ag2 2.245(4) .
N5 Ag2 2.399(4) .
N6 Ag1 2.277(4) .
N1 Ag1 2.217(5) 1_565
N4 Ag2 2.209(5) 1_545
S1 O2 1.433(4) .
S1 O1 1.440(3) .
S1 O3 1.441(5) .
S1 C20 1.787(7) .
C20 F3 1.324(9) .
C20 F1 1.343(8) .
C20 F2 1.347(9) .
Ag1 N1 2.217(5) 1_545
S2 O6 1.428(5) .
S2 O5 1.436(3) .
S2 O4 1.439(5) .
S2 C30 1.814(6) .
C30 F4 1.306(8) .
C30 F5 1.331(7) .
C30 F6 1.332(8) .
Ag2 N4 2.209(5) 1_565
